data_2018291
loop_
_publ_author_name
'Atria, Ana Mar\'ia'
'Corsini, Gino'
'Garland, Maria Teresa'
'Baggio, Ricardo'

_publ_section_title
;
 Poly[[\m~3~-2-(carboxylatomethyl)benzoato-\k^3^<i>O</i>^1^:<i>O</i>^2^:<i>O</i>^2^]bis(1<i>H</i>-imidazole-\k<i>N</i>^3^)copper(II)]
;
_journal_coeditor_code KU3055
_journal_issue 11
_journal_name_full 'Acta Crystallographica Section C'
_journal_page_first m342
_journal_page_last m345
_journal_paper_doi 10.1107/S0108270111041187
_journal_volume 67
_journal_year 2011
_chemical_formula_iupac '[Cu (C9 H6 O4) (C3 H4 N2)2]'
_chemical_formula_moiety 'C15 H14 Cu N4 O4'
_chemical_formula_sum 'C15 H14 Cu N4 O4'
_chemical_formula_weight 377.84
_chemical_name_systematic
;
Poly[[\m~3~-2-(carboxylatomethyl)benzoato-
\k^3^<i>O</i>^1^:<i>O</i>^2^:<i>O</i>^2^]-bis(1<i>H</i>-imidazole-
\k<i>N</i>^3^)copper(II)]
;
_space_group_IT_number 14
_symmetry_cell_setting monoclinic
_symmetry_space_group_name_Hall '-P 2ybc'
_symmetry_space_group_name_H-M 'P 1 21/c 1'
_atom_sites_solution_hydrogens difmap
_atom_sites_solution_primary direct
_atom_sites_solution_secondary difmap
_audit_creation_method SHELXL-97
_cell_angle_alpha 90.00
_cell_angle_beta 95.305(4)
_cell_angle_gamma 90.00
_cell_formula_units_Z 4
_cell_length_a 11.817(3)
_cell_length_b 9.871(2)
_cell_length_c 14.106(3)
_cell_measurement_reflns_used 5662
_cell_measurement_temperature 298(2)
_cell_measurement_theta_max 21.63
_cell_measurement_theta_min 2.98
_cell_volume 1638.4(6)
_computing_cell_refinement 'SAINT (Bruker, 2002)'
_computing_data_collection 'SMART (Bruker, 2001)'
_computing_data_reduction 'SAINT (Bruker, 2002)'
_computing_molecular_graphics 'SHELXTL (Sheldrick, 2008)'
_computing_publication_material 'SHELXTL (Sheldrick, 2008) and PLATON (Spek, 2009)'
_computing_structure_refinement 'SHELXL97 (Sheldrick, 2008)'
_computing_structure_solution 'SHELXS97 (Sheldrick, 2008)'
_diffrn_ambient_temperature 298(2)
_diffrn_measured_fraction_theta_full 1.000
_diffrn_measured_fraction_theta_max 0.937
_diffrn_measurement_device_type 'Bruker SMART CCD area-detector'
_diffrn_measurement_method 'CCD rotation images, thin slices'
_diffrn_radiation_monochromator graphite
_diffrn_radiation_source 'fine-focus sealed tube'
_diffrn_radiation_type MoK\a
_diffrn_radiation_wavelength 0.71073
_diffrn_reflns_av_R_equivalents 0.0288
_diffrn_reflns_av_sigmaI/netI 0.0297
_diffrn_reflns_limit_h_max 15
_diffrn_reflns_limit_h_min -15
_diffrn_reflns_limit_k_max 12
_diffrn_reflns_limit_k_min -13
_diffrn_reflns_limit_l_max 18
_diffrn_reflns_limit_l_min -18
_diffrn_reflns_number 13360
_diffrn_reflns_theta_full 26.00
_diffrn_reflns_theta_max 27.84
_diffrn_reflns_theta_min 1.73
_diffrn_standards_number 0
_exptl_absorpt_coefficient_mu 1.360
_exptl_absorpt_correction_T_max 0.89
_exptl_absorpt_correction_T_min 0.79
_exptl_absorpt_correction_type multi-scan
_exptl_absorpt_process_details '(SADABS in SAINT; Bruker, 2002)'
_exptl_crystal_colour blue
_exptl_crystal_density_diffrn 1.532
_exptl_crystal_density_method 'not measured'
_exptl_crystal_description prisms
_exptl_crystal_F_000 772
_exptl_crystal_size_max 0.37
_exptl_crystal_size_mid 0.16
_exptl_crystal_size_min 0.12
_refine_diff_density_max 0.658
_refine_diff_density_min -0.198
_refine_ls_extinction_method none
_refine_ls_goodness_of_fit_ref 1.060
_refine_ls_hydrogen_treatment mixed
_refine_ls_matrix_type full
_refine_ls_number_parameters 225
_refine_ls_number_reflns 3654
_refine_ls_number_restraints 0
_refine_ls_restrained_S_all 1.060
_refine_ls_R_factor_all 0.0573
_refine_ls_R_factor_gt 0.0417
_refine_ls_shift/su_max 0.001
_refine_ls_shift/su_mean 0.000
_refine_ls_structure_factor_coef Fsqd
_refine_ls_weighting_details 'calc w=1/[\s^2^(Fo^2^)+(0.0572P)^2^+0.2670P] where P=(Fo^2^+2Fc^2^)/3'
_refine_ls_weighting_scheme calc
_refine_ls_wR_factor_gt 0.0992
_refine_ls_wR_factor_ref 0.1091
_reflns_number_gt 2886
_reflns_number_total 3654
_reflns_threshold_expression I>2\s(I)
_cod_data_source_file ku3055.cif
_cod_data_source_block I
_cod_original_cell_volume 1638.2(6)
_cod_original_sg_symbol_H-M 'P 21/c'
_cod_database_code 2018291
_cod_database_fobs_code 2018291

loop_
_symmetry_equiv_pos_as_xyz
'x, y, z'
'-x, y+1/2, -z+1/2'
'-x, -y, -z'
'x, -y-1/2, z-1/2'

loop_
_atom_site_type_symbol
_atom_site_label
_atom_site_fract_x
_atom_site_fract_y
_atom_site_fract_z
_atom_site_U_iso_or_equiv
_atom_site_adp_type
_atom_site_calc_flag
_atom_site_refinement_flags
_atom_site_occupancy
_atom_site_symmetry_multiplicity
Cu Cu1 1.05825(2) 0.59104(3) 0.40651(2) 0.03833(13) Uani d . 1 1
N N11 0.96321(18) 0.7580(2) 0.41391(15) 0.0418(5) Uani d . 1 1
C C21 0.9890(3) 0.8781(3) 0.3788(2) 0.0517(7) Uani d . 1 1
H H21 1.0590 0.8988 0.3573 0.062 Uiso calc R 1 1
N N31 0.9034(2) 0.9647(3) 0.37823(19) 0.0596(7) Uani d . 1 1
H H31 0.896(3) 1.041(4) 0.352(3) 0.076(11) Uiso d . 1 1
C C41 0.8157(3) 0.8987(3) 0.4145(3) 0.0679(9) Uani d . 1 1
H H41 0.7441 0.9336 0.4227 0.081 Uiso calc R 1 1
C C51 0.8535(3) 0.7724(3) 0.4360(2) 0.0570(8) Uani d . 1 1
H H51 0.8111 0.7049 0.4621 0.068 Uiso calc R 1 1
N N12 1.15042(19) 0.4320(2) 0.37451(15) 0.0420(5) Uani d . 1 1
C C22 1.1126(2) 0.3139(3) 0.33940(19) 0.0470(6) Uani d . 1 1
H H22 1.0362 0.2918 0.3269 0.056 Uiso calc R 1 1
N N32 1.1981(2) 0.2314(3) 0.32436(18) 0.0544(6) Uani d . 1 1
H H32 1.185(3) 0.151(4) 0.301(3) 0.087(12) Uiso d . 1 1
C C42 1.2966(3) 0.2978(3) 0.3501(2) 0.0580(8) Uani d . 1 1
H H42 1.3700 0.2650 0.3470 0.070 Uiso calc R 1 1
C C52 1.2672(2) 0.4207(3) 0.3811(2) 0.0499(7) Uani d . 1 1
H H52 1.3179 0.4879 0.4036 0.060 Uiso calc R 1 1
O O13 0.80892(15) 0.20647(18) 0.10750(13) 0.0448(4) Uani d . 1 1
O O23 0.84169(16) 0.19392(19) 0.26526(14) 0.0518(5) Uani d . 1 1
O O33 0.87450(15) 0.50886(18) 0.27440(12) 0.0434(4) Uani d . 1 1
O O43 0.92502(15) 0.47182(18) 0.42644(12) 0.0419(4) Uani d . 1 1
C C13 0.6796(2) 0.3174(3) 0.19749(18) 0.0406(6) Uani d . 1 1
C C23 0.6009(2) 0.3237(3) 0.1178(2) 0.0593(8) Uani d . 1 1
H H23 0.6139 0.2740 0.0638 0.071 Uiso calc R 1 1
C C33 0.5048(3) 0.4014(4) 0.1169(3) 0.0785(12) Uani d . 1 1
H H33 0.4530 0.4031 0.0632 0.094 Uiso calc R 1 1
C C43 0.4849(3) 0.4770(4) 0.1958(3) 0.0802(11) Uani d . 1 1
H H43 0.4202 0.5307 0.1953 0.096 Uiso calc R 1 1
C C53 0.5620(2) 0.4722(4) 0.2756(2) 0.0627(9) Uani d . 1 1
H H53 0.5482 0.5238 0.3285 0.075 Uiso calc R 1 1
C C63 0.6591(2) 0.3933(3) 0.2793(2) 0.0434(6) Uani d . 1 1
C C73 0.7848(2) 0.2324(2) 0.19216(19) 0.0399(6) Uani d . 1 1
C C83 0.7409(2) 0.3985(3) 0.36755(19) 0.0439(6) Uani d . 1 1
H H83A 0.7545 0.3069 0.3907 0.053 Uiso calc R 1 1
H H83B 0.7058 0.4483 0.4163 0.053 Uiso calc R 1 1
C C93 0.8542(2) 0.4638(2) 0.35329(17) 0.0370(5) Uani d . 1 1

loop_
_atom_site_aniso_label
_atom_site_aniso_U_11
_atom_site_aniso_U_22
_atom_site_aniso_U_33
_atom_site_aniso_U_12
_atom_site_aniso_U_13
_atom_site_aniso_U_23
Cu1 0.0382(2) 0.0381(2) 0.0385(2) -0.00455(13) 0.00284(14) 0.00193(12)
N11 0.0442(12) 0.0430(12) 0.0387(12) -0.0004(10) 0.0057(9) 0.0015(9)
C21 0.0555(18) 0.0453(16) 0.0558(18) 0.0002(13) 0.0131(14) 0.0052(13)
N31 0.0705(18) 0.0467(15) 0.0622(17) 0.0093(14) 0.0094(14) 0.0163(13)
C41 0.0527(19) 0.066(2) 0.085(3) 0.0152(16) 0.0101(17) 0.0169(18)
C51 0.0509(17) 0.0559(18) 0.065(2) 0.0012(14) 0.0092(14) 0.0158(15)
N12 0.0444(13) 0.0420(12) 0.0396(12) -0.0014(10) 0.0047(10) 0.0016(9)
C22 0.0504(16) 0.0464(15) 0.0433(15) -0.0050(13) -0.0008(12) -0.0001(12)
N32 0.0658(17) 0.0441(14) 0.0534(15) -0.0004(12) 0.0062(12) -0.0110(12)
C42 0.0519(18) 0.0572(18) 0.066(2) 0.0035(15) 0.0107(15) -0.0064(15)
C52 0.0434(16) 0.0510(17) 0.0553(18) -0.0041(12) 0.0058(13) -0.0054(13)
O13 0.0420(10) 0.0456(10) 0.0468(11) 0.0080(8) 0.0053(8) -0.0008(8)
O23 0.0532(12) 0.0471(11) 0.0527(12) 0.0113(9) -0.0077(9) 0.0033(9)
O33 0.0455(10) 0.0467(11) 0.0381(10) -0.0021(8) 0.0045(8) 0.0035(8)
O43 0.0407(10) 0.0485(10) 0.0355(10) -0.0078(8) -0.0020(8) 0.0035(8)
C13 0.0324(12) 0.0470(15) 0.0424(14) -0.0007(11) 0.0037(11) -0.0015(11)
C23 0.0437(16) 0.086(2) 0.0470(17) 0.0089(15) -0.0032(13) -0.0107(16)
C33 0.0441(18) 0.131(4) 0.057(2) 0.0293(19) -0.0109(15) -0.009(2)
C43 0.0455(19) 0.112(3) 0.082(3) 0.030(2) -0.0011(18) -0.011(2)
C53 0.0408(16) 0.083(2) 0.065(2) 0.0072(16) 0.0103(15) -0.0178(18)
C63 0.0342(13) 0.0527(16) 0.0434(15) -0.0044(11) 0.0047(11) -0.0020(12)
C73 0.0386(13) 0.0321(12) 0.0486(16) -0.0002(10) 0.0016(12) -0.0004(11)
C83 0.0377(14) 0.0567(17) 0.0378(14) -0.0074(12) 0.0069(11) -0.0040(12)
C93 0.0403(14) 0.0338(12) 0.0368(14) -0.0002(10) 0.0033(11) -0.0026(10)

loop_
_atom_type_symbol
_atom_type_description
_atom_type_scat_dispersion_real
_atom_type_scat_dispersion_imag
_atom_type_scat_source
C C 0.0033 0.0016 'International Tables Vol C Tables 4.2.6.8 and 6.1.1.4'
H H 0.0000 0.0000 'International Tables Vol C Tables 4.2.6.8 and 6.1.1.4'
N N 0.0061 0.0033 'International Tables Vol C Tables 4.2.6.8 and 6.1.1.4'
O O 0.0106 0.0060 'International Tables Vol C Tables 4.2.6.8 and 6.1.1.4'
Cu Cu 0.3201 1.2651 'International Tables Vol C Tables 4.2.6.8 and 6.1.1.4'

loop_
_geom_angle_atom_site_label_1
_geom_angle_atom_site_label_2
_geom_angle_atom_site_label_3
_geom_angle_site_symmetry_1
_geom_angle_site_symmetry_3
_geom_angle
O13 Cu1 N12 2_755 . 88.60(8)
O13 Cu1 N11 2_755 . 89.15(8)
N12 Cu1 N11 . . 169.82(9)
O13 Cu1 O43 2_755 . 177.64(7)
N12 Cu1 O43 . . 91.26(8)
N11 Cu1 O43 . . 91.39(8)
O13 Cu1 O43 2_755 3_766 104.59(7)
N12 Cu1 O43 . 3_766 91.22(7)
N11 Cu1 O43 . 3_766 98.95(7)
O43 Cu1 O43 . 3_766 73.05(7)
C21 N11 C51 . . 104.3(2)
C21 N11 Cu1 . . 124.41(19)
C51 N11 Cu1 . . 130.2(2)
N31 C21 N11 . . 112.1(3)
N31 C21 H21 . . 123.9
N11 C21 H21 . . 123.9
C21 N31 C41 . . 107.2(3)
C21 N31 H31 . . 129(2)
C41 N31 H31 . . 123(3)
C51 C41 N31 . . 106.2(3)
C51 C41 H41 . . 126.9
N31 C41 H41 . . 126.9
C41 C51 N11 . . 110.2(3)
C41 C51 H51 . . 124.9
N11 C51 H51 . . 124.9
C22 N12 C52 . . 104.8(2)
C22 N12 Cu1 . . 127.28(19)
C52 N12 Cu1 . . 127.92(19)
N12 C22 N32 . . 111.2(3)
N12 C22 H22 . . 124.4
N32 C22 H22 . . 124.4
C22 N32 C42 . . 107.9(2)
C22 N32 H32 . . 121(3)
C42 N32 H32 . . 131(3)
C52 C42 N32 . . 106.3(3)
C52 C42 H42 . . 126.8
N32 C42 H42 . . 126.8
C42 C52 N12 . . 109.7(3)
C42 C52 H52 . . 125.1
N12 C52 H52 . . 125.1
C73 O13 Cu1 . 2_745 117.34(16)
C93 O43 Cu1 . . 112.92(15)
C93 O43 Cu1 . 3_766 139.61(16)
Cu1 O43 Cu1 . 3_766 106.95(7)
C23 C13 C63 . . 118.8(2)
C23 C13 C73 . . 118.5(2)
C63 C13 C73 . . 122.7(2)
C33 C23 C13 . . 121.6(3)
C33 C23 H23 . . 119.2
C13 C23 H23 . . 119.2
C23 C33 C43 . . 120.0(3)
C23 C33 H33 . . 120.0
C43 C33 H33 . . 120.0
C33 C43 C53 . . 119.4(3)
C33 C43 H43 . . 120.3
C53 C43 H43 . . 120.3
C43 C53 C63 . . 122.1(3)
C43 C53 H53 . . 118.9
C63 C53 H53 . . 118.9
C53 C63 C13 . . 118.2(3)
C53 C63 C83 . . 118.6(3)
C13 C63 C83 . . 123.2(2)
O23 C73 O13 . . 124.4(2)
O23 C73 C13 . . 121.1(2)
O13 C73 C13 . . 114.5(2)
C63 C83 C93 . . 114.4(2)
C63 C83 H83A . . 108.7
C93 C83 H83A . . 108.7
C63 C83 H83B . . 108.7
C93 C83 H83B . . 108.7
H83A C83 H83B . . 107.6
O33 C93 O43 . . 122.6(2)
O33 C93 C83 . . 121.1(2)
O43 C93 C83 . . 116.3(2)

loop_
_geom_bond_atom_site_label_1
_geom_bond_atom_site_label_2
_geom_bond_site_symmetry_2
_geom_bond_distance
_geom_bond_publ_flag
Cu1 O13 2_755 1.9643(18) y
Cu1 N12 . 1.987(2) y
Cu1 N11 . 2.003(2) y
Cu1 O43 . 2.0060(18) y
Cu1 O43 3_766 2.4269(17) y
N11 C21 . 1.331(3) ?
N11 C51 . 1.368(4) ?
C21 N31 . 1.324(4) ?
C21 H21 . 0.9300 ?
N31 C41 . 1.363(4) ?
N31 H31 . 0.84(4) ?
C41 C51 . 1.349(4) ?
C41 H41 . 0.9300 ?
C51 H51 . 0.9300 ?
N12 C22 . 1.327(3) ?
N12 C52 . 1.379(4) ?
C22 N32 . 1.330(4) ?
C22 H22 . 0.9300 ?
N32 C42 . 1.356(4) ?
N32 H32 . 0.87(4) ?
C42 C52 . 1.346(4) ?
C42 H42 . 0.9300 ?
C52 H52 . 0.9300 ?
O13 C73 . 1.279(3) ?
O13 Cu1 2_745 1.9643(17) ?
O23 C73 . 1.237(3) ?
O33 C93 . 1.242(3) ?
O43 C93 . 1.269(3) ?
O43 Cu1 3_766 2.4269(17) ?
C13 C23 . 1.393(4) ?
C13 C63 . 1.415(4) ?
C13 C73 . 1.507(3) ?
C23 C33 . 1.369(4) ?
C23 H23 . 0.9300 ?
C33 C43 . 1.377(5) ?
C33 H33 . 0.9300 ?
C43 C53 . 1.382(5) ?
C43 H43 . 0.9300 ?
C53 C63 . 1.384(4) ?
C53 H53 . 0.9300 ?
C63 C83 . 1.505(4) ?
C83 C93 . 1.516(3) ?
C83 H83A . 0.9700 ?
C83 H83B . 0.9700 ?

loop_
_geom_hbond_atom_site_label_D
_geom_hbond_atom_site_label_H
_geom_hbond_atom_site_label_A
_geom_hbond_site_symmetry_A
_geom_hbond_distance_DH
_geom_hbond_distance_HA
_geom_hbond_distance_DA
_geom_hbond_angle_DHA
N31 H31 O23 1_565 0.84(4) 2.01(4) 2.824(3) 163(4)
N32 H32 O33 2_745 0.87(4) 1.85(4) 2.699(3) 162(4)
C21 H21 O33 2_755 0.93 2.35 3.096(4) 137
C22 H22 O23 . 0.93 2.57 3.482(3) 167
C51 H51 Cg2 3_766 0.93 2.66 3.294(3) 126
